data_2209539
loop_
_publ_author_name
'Choi, Hong Dae'
'Jang, Ji Bong'
'Seo,  Pil Ja'
'Son, Byeng Wha'
'Lee, Uk'

_publ_section_title
;
 2,5-Dimethyl-3,4-bis(methylsulfanyl)benzo[1,2-<i>b</i>:4,3-<i>b</i>']difuran
;
_journal_coeditor_code HK2046
_journal_issue 7
_journal_name_full 'Acta Crystallographica Section E'
_journal_page_first o2722
_journal_page_last o2724
_journal_paper_doi 10.1107/S1600536806020538
_journal_volume 62
_journal_year 2006
_chemical_formula_iupac 'C14 H14 O2 S2'
_chemical_formula_moiety 'C14 H14 O2 S2'
_chemical_formula_sum 'C14 H14 O2 S2'
_chemical_formula_weight 278.37
_chemical_name_systematic
;
2,5-Dimethyl-3,4-bis(methylsulfanyl)benzo[1,2-b:4,3-b']difuran
;
_space_group_IT_number 15
_symmetry_cell_setting monoclinic
_symmetry_space_group_name_Hall '-C 2yc'
_symmetry_space_group_name_H-M 'C 1 2/c 1'
_atom_sites_solution_hydrogens geom
_atom_sites_solution_primary direct
_atom_sites_solution_secondary difmap
_cell_angle_alpha 90.00
_cell_angle_beta 117.60(3)
_cell_angle_gamma 90.00
_cell_formula_units_Z 4
_cell_length_a 18.106(6)
_cell_length_b 8.936(3)
_cell_length_c 9.300(3)
_cell_measurement_reflns_used 25
_cell_measurement_temperature 298(2)
_cell_measurement_theta_max 10.7
_cell_measurement_theta_min 9.5
_cell_volume 1333.5(8)
_computing_cell_refinement STADI4
_computing_data_collection 'STADI4 (Stoe & Cie, 1996)'
_computing_data_reduction 'X-RED  (Stoe & Cie, 1996)'
_computing_molecular_graphics 'ORTEP-3 (Farrugia, 1997) and DIAMOND (Brandenburg, 1998)'
_computing_publication_material SHELXL97
_computing_structure_refinement 'SHELXL97 (Sheldrick, 1997)'
_computing_structure_solution 'SHELXS97 (Sheldrick, 1997)'
_diffrn_ambient_temperature 298(2)
_diffrn_measured_fraction_theta_full 1.000
_diffrn_measured_fraction_theta_max 1.000
_diffrn_measurement_device_type 'Stoe Stadi-4'
_diffrn_measurement_method \w/2\q
_diffrn_radiation_monochromator graphite
_diffrn_radiation_source 'fine-focus sealed tube'
_diffrn_radiation_type MoK\a
_diffrn_radiation_wavelength 0.71069
_diffrn_reflns_av_R_equivalents 0.0000
_diffrn_reflns_av_sigmaI/netI 0.0247
_diffrn_reflns_limit_h_max 20
_diffrn_reflns_limit_h_min -23
_diffrn_reflns_limit_k_max 11
_diffrn_reflns_limit_k_min 0
_diffrn_reflns_limit_l_max 12
_diffrn_reflns_limit_l_min 0
_diffrn_reflns_number 1526
_diffrn_reflns_theta_full 27.43
_diffrn_reflns_theta_max 27.43
_diffrn_reflns_theta_min 2.54
_diffrn_standards_decay_% 2.8
_diffrn_standards_interval_time 60
_diffrn_standards_number 3
_exptl_absorpt_coefficient_mu 0.390
_exptl_absorpt_correction_type none
_exptl_crystal_colour colorless
_exptl_crystal_density_diffrn 1.387
_exptl_crystal_density_method 'not measured'
_exptl_crystal_description prism
_exptl_crystal_F_000 584
_exptl_crystal_size_max 0.53
_exptl_crystal_size_mid 0.31
_exptl_crystal_size_min 0.19
_refine_diff_density_max 0.313
_refine_diff_density_min -0.391
_refine_ls_extinction_method none
_refine_ls_goodness_of_fit_ref 1.074
_refine_ls_hydrogen_treatment constr
_refine_ls_matrix_type full
_refine_ls_number_parameters 82
_refine_ls_number_reflns 1526
_refine_ls_number_restraints 0
_refine_ls_restrained_S_all 1.074
_refine_ls_R_factor_all 0.0800
_refine_ls_R_factor_gt 0.0562
_refine_ls_shift/su_max 0.000
_refine_ls_shift/su_mean 0.000
_refine_ls_structure_factor_coef Fsqd
_refine_ls_weighting_details 'calc w=1/[\s^2^(Fo^2^)+(0.0696P)^2^+2.3312P] where P=(Fo^2^+2Fc^2^)/3'
_refine_ls_weighting_scheme calc
_refine_ls_wR_factor_gt 0.1376
_refine_ls_wR_factor_ref 0.1582
_reflns_number_gt 1138
_reflns_number_total 1526
_reflns_threshold_expression I>2\s(I)
_cod_data_source_file hk2046.cif
_cod_data_source_block I
_cod_original_sg_symbol_H-M 'C 2/c'
_cod_database_code 2209539
_cod_database_fobs_code 2209539

loop_
_symmetry_equiv_pos_as_xyz
'x, y, z'
'-x, y, -z+1/2'
'x+1/2, y+1/2, z'
'-x+1/2, y+1/2, -z+1/2'
'-x, -y, -z'
'x, -y, z-1/2'
'-x+1/2, -y+1/2, -z'
'x+1/2, -y+1/2, z-1/2'

loop_
_atom_site_type_symbol
_atom_site_label
_atom_site_fract_x
_atom_site_fract_y
_atom_site_fract_z
_atom_site_U_iso_or_equiv
_atom_site_adp_type
_atom_site_calc_flag
_atom_site_refinement_flags
_atom_site_occupancy
S S 0.41220(5) 0.15576(9) 0.28877(10) 0.0482(3) Uani d . 1
O O 0.37281(17) 0.5831(3) 0.3258(3) 0.0668(8) Uani d . 1
C C1 0.41243(18) 0.3519(3) 0.2936(3) 0.0417(6) Uani d . 1
C C2 0.3586(2) 0.4317(4) 0.3275(4) 0.0562(9) Uani d . 1
C C3 0.4370(2) 0.6003(4) 0.2874(4) 0.0553(9) Uani d . 1
C C4 0.46634(19) 0.4591(3) 0.2692(3) 0.0430(7) Uani d . 1
C C5 0.3658(2) 0.1239(4) 0.0728(4) 0.0572(9) Uani d . 1
H H5A 0.3618 0.0182 0.0518 0.069 Uiso calc R 1
H H5B 0.3999 0.1690 0.0305 0.069 Uiso calc R 1
H H5C 0.3112 0.1675 0.0211 0.069 Uiso calc R 1
C C6 0.2903(2) 0.3892(6) 0.3645(5) 0.0768(13) Uani d . 1
H H6A 0.2854 0.2822 0.3629 0.092 Uiso calc R 1
H H6B 0.2389 0.4317 0.2846 0.092 Uiso calc R 1
H H6C 0.3022 0.4262 0.4700 0.092 Uiso calc R 1
C C7 0.4683(3) 0.7367(4) 0.2707(5) 0.0730(13) Uani d . 1
H H7 0.4469 0.8259 0.2870 0.088 Uiso calc R 1

loop_
_atom_site_aniso_label
_atom_site_aniso_U_11
_atom_site_aniso_U_22
_atom_site_aniso_U_33
_atom_site_aniso_U_12
_atom_site_aniso_U_13
_atom_site_aniso_U_23
S 0.0574(5) 0.0431(4) 0.0508(5) -0.0023(4) 0.0307(4) 0.0047(3)
O 0.0755(17) 0.0634(16) 0.0521(14) 0.0303(14) 0.0217(13) -0.0078(12)
C1 0.0390(14) 0.0437(15) 0.0337(13) 0.0063(13) 0.0093(11) -0.0028(12)
C2 0.0560(19) 0.064(2) 0.0418(17) 0.0155(17) 0.0172(15) -0.0057(15)
C3 0.071(2) 0.0382(16) 0.0412(16) 0.0074(16) 0.0126(16) -0.0087(13)
C4 0.0546(17) 0.0322(14) 0.0335(14) 0.0052(13) 0.0131(13) -0.0002(11)
C5 0.068(2) 0.0516(19) 0.0544(19) -0.0099(16) 0.0301(18) -0.0062(15)
C6 0.053(2) 0.121(4) 0.058(2) 0.022(2) 0.0269(18) -0.008(2)
C7 0.105(4) 0.0343(16) 0.054(2) 0.0117(17) 0.015(2) -0.0045(15)

loop_
_atom_type_symbol
_atom_type_description
_atom_type_scat_dispersion_real
_atom_type_scat_dispersion_imag
_atom_type_scat_source
S S 0.1246 0.1234 'International Tables Vol C Tables 4.2.6.8 and 6.1.1.4'
O O 0.0106 0.0060 'International Tables Vol C Tables 4.2.6.8 and 6.1.1.4'
C C 0.0033 0.0016 'International Tables Vol C Tables 4.2.6.8 and 6.1.1.4'
H H 0.0000 0.0000 'International Tables Vol C Tables 4.2.6.8 and 6.1.1.4'

loop_
_geom_angle_atom_site_label_1
_geom_angle_atom_site_label_2
_geom_angle_atom_site_label_3
_geom_angle_site_symmetry_1
_geom_angle_site_symmetry_3
_geom_angle
_geom_angle_publ_flag
C1 S C5 . . 100.4(2) yes
C3 O C2 . . 107.3(2) yes
C2 C1 C4 . . 107.2(3) ?
C2 C1 S . . 122.5(3) ?
C4 C1 S . . 130.3(2) ?
C1 C2 O . . 110.8(3) ?
C1 C2 C6 . . 133.4(4) ?
O C2 C6 . . 115.8(3) ?
O C3 C7 . . 124.6(3) ?
O C3 C4 . . 110.0(3) ?
C7 C3 C4 . . 125.4(4) ?
C3 C4 C4 . 2_655 116.4(2) ?
C3 C4 C1 . . 104.6(3) ?
C4 C4 C1 2_655 . 138.9(2) ?
S C5 H5A . . 109.5 ?
S C5 H5B . . 109.5 ?
H5A C5 H5B . . 109.5 ?
S C5 H5C . . 109.5 ?
H5A C5 H5C . . 109.5 ?
H5B C5 H5C . . 109.5 ?
C2 C6 H6A . . 109.5 ?
C2 C6 H6B . . 109.5 ?
H6A C6 H6B . . 109.5 ?
C2 C6 H6C . . 109.5 ?
H6A C6 H6C . . 109.5 ?
H6B C6 H6C . . 109.5 ?
C7 C7 C3 2_655 . 118.2(2) ?
C7 C7 H7 2_655 . 120.9 ?
C3 C7 H7 . . 120.9 ?

loop_
_geom_bond_atom_site_label_1
_geom_bond_atom_site_label_2
_geom_bond_site_symmetry_2
_geom_bond_distance
_geom_bond_publ_flag
S C1 . 1.753(3) yes
S C5 . 1.805(4) yes
O C3 . 1.374(5) yes
O C2 . 1.379(5) yes
C1 C2 . 1.356(4) ?
C1 C4 . 1.459(4) ?
C2 C6 . 1.479(5) ?
C3 C7 . 1.382(5) ?
C3 C4 . 1.409(4) ?
C4 C4 2_655 1.420(6) ?
C5 H5A . 0.9600 ?
C5 H5B . 0.9600 ?
C5 H5C . 0.9600 ?
C6 H6A . 0.9600 ?
C6 H6B . 0.9600 ?
C6 H6C . 0.9600 ?
C7 C7 2_655 1.368(9) ?
C7 H7 . 0.9300 ?

loop_
_geom_torsion_atom_site_label_1
_geom_torsion_atom_site_label_2
_geom_torsion_atom_site_label_3
_geom_torsion_atom_site_label_4
_geom_torsion
_geom_torsion_publ_flag
C1 C2 O C3 0.8(2) yes
C2 O C3 C4 -1.9(3) yes
O C3 C4 C1 2.1(2) yes
C3 C4 C1 C2 -1.6(3) yes
C4 C1 C2 O 0.5(2) yes
